data_1554063
loop_
_publ_author_name
'Xu, Yijue'
'Viger-Gravel, Jasmine'
'Korobkov, Ilia'
'Bryce, David L.'

_publ_section_title
;
 Mechanochemical Production of Halogen-Bonded Solids Featuring
 P&#x2550;O&#x00B7;&#x00B7;&#x00B7;I--C Motifs and Characterization via
 X-ray Diffraction, Solid-State Multinuclear Magnetic Resonance, and
 Density Functional Theory
;
_journal_issue 48
_journal_name_full 'The Journal of Physical Chemistry C'
_journal_page_first 27104
_journal_paper_doi 10.1021/acs.jpcc.5b09737
_journal_volume 119
_journal_year 2015
_chemical_formula_sum 'C21 H16 F4 I2 N O P'
_chemical_formula_weight 659.12
_space_group_crystal_system orthorhombic
_space_group_IT_number 62
_space_group_name_Hall '-P 2ac 2n'
_space_group_name_H-M_alt 'P n m a'
_atom_sites_solution_hydrogens geom
_audit_creation_method SHELXL-2013
_cell_angle_alpha 90
_cell_angle_beta 90
_cell_angle_gamma 90
_cell_formula_units_Z 4
_cell_length_a 21.9816(16)
_cell_length_b 18.0739(14)
_cell_length_c 5.8075(4)
_cell_measurement_reflns_used 9406
_cell_measurement_temperature 200(2)
_cell_measurement_theta_max 28.29
_cell_measurement_theta_min 2.25
_cell_volume 2307.3(3)
_computing_cell_refinement 'APEX II, Bruker (2012)'
_computing_data_collection 'APEX II, Bruker (2012)'
_computing_data_reduction 'XPREP, Bruker (2012)'
_computing_molecular_graphics 'SHELXTL, Bruker (2015)'
_computing_publication_material 'SHELXTL, Bruker (2015)'
_computing_structure_refinement 'SHELXL-2014/7 (Sheldrick, 2014)'
_computing_structure_solution 'SHELXL-2014/7 (Sheldrick, 2014)'
_diffrn_ambient_temperature 200(2)
_diffrn_measured_fraction_theta_full 0.977
_diffrn_measured_fraction_theta_max 0.971
_diffrn_measurement_device_type 'Bruker APEX-II CCD'
_diffrn_measurement_method '\f and \w scans'
_diffrn_radiation_type MoK\a
_diffrn_radiation_wavelength 0.71073
_diffrn_reflns_av_R_equivalents 0.0184
_diffrn_reflns_av_unetI/netI 0.0098
_diffrn_reflns_Laue_measured_fraction_full 0.977
_diffrn_reflns_Laue_measured_fraction_max 0.971
_diffrn_reflns_limit_h_max 20
_diffrn_reflns_limit_h_min -29
_diffrn_reflns_limit_k_max 24
_diffrn_reflns_limit_k_min -24
_diffrn_reflns_limit_l_max 7
_diffrn_reflns_limit_l_min -5
_diffrn_reflns_number 24781
_diffrn_reflns_point_group_measured_fraction_full 0.977
_diffrn_reflns_point_group_measured_fraction_max 0.971
_diffrn_reflns_theta_full 25.242
_diffrn_reflns_theta_max 28.300
_diffrn_reflns_theta_min 2.169
_exptl_absorpt_coefficient_mu 2.840
_exptl_absorpt_correction_T_max 0.7457
_exptl_absorpt_correction_T_min 0.5469
_exptl_absorpt_correction_type multi-scan
_exptl_absorpt_process_details 'SADABS, Bruker (2003)'
_exptl_crystal_colour colourless
_exptl_crystal_density_diffrn 1.897
_exptl_crystal_density_meas ?
_exptl_crystal_description block
_exptl_crystal_F_000 1256
_exptl_crystal_size_max 0.360
_exptl_crystal_size_mid 0.260
_exptl_crystal_size_min 0.230
_refine_diff_density_max 0.318
_refine_diff_density_min -1.016
_refine_diff_density_rms 0.083
_refine_ls_extinction_method none
_refine_ls_goodness_of_fit_ref 1.022
_refine_ls_hydrogen_treatment constr
_refine_ls_matrix_type full
_refine_ls_number_parameters 146
_refine_ls_number_reflns 2874
_refine_ls_number_restraints 0
_refine_ls_restrained_S_all 1.022
_refine_ls_R_factor_all 0.0192
_refine_ls_R_factor_gt 0.0182
_refine_ls_shift/su_max 0.001
_refine_ls_shift/su_mean 0.000
_refine_ls_structure_factor_coef Fsqd
_refine_ls_weighting_details 'w=1/[\s^2^(Fo^2^)+(0.0306P)^2^+1.4838P] where P=(Fo^2^+2Fc^2^)/3'
_refine_ls_weighting_scheme calc
_refine_ls_wR_factor_gt 0.0492
_refine_ls_wR_factor_ref 0.0497
_reflns_Friedel_coverage 0.000
_reflns_number_gt 2777
_reflns_number_total 2874
_reflns_threshold_expression 'I > 2\s(I)'
_cod_data_source_file jp5b09737_si_004.cif
_cod_data_source_block db137a
_cod_depositor_comments
;
The following automatic conversions were performed:

data item '_exptl_crystal_density_meas' value 'n/a' was changed to
'?' -- the value is perceived as not measured.

Automatic conversion script
Id: cif_fix_values 6909 2019-04-08 15:41:33Z antanas 
;
_cod_database_code 1554063
_shelx_space_group_comment
; 
The symmetry employed for this shelxl refinement is uniquely defined 
by the following loop, which should always be used as a source of 
symmetry information in preference to the above space-group names. 
They are only intended as comments. 
;
_shelx_estimated_absorpt_t_min 0.428
_shelx_estimated_absorpt_t_max 0.561
_shelxl_version_number 2013-4

loop_
_space_group_symop_operation_xyz
'x, y, z'
'-x+1/2, -y, z+1/2'
'-x, y+1/2, -z'
'x+1/2, -y+1/2, -z+1/2'
'-x, -y, -z'
'x-1/2, y, -z-1/2'
'x, -y-1/2, z'
'-x-1/2, y-1/2, z-1/2'

loop_
_atom_site_label
_atom_site_type_symbol
_atom_site_fract_x
_atom_site_fract_y
_atom_site_fract_z
_atom_site_U_iso_or_equiv
_atom_site_adp_type
_atom_site_occupancy
_atom_site_site_symmetry_order
_atom_site_calc_flag
_atom_site_refinement_flags_posn
_atom_site_refinement_flags_adp
_atom_site_refinement_flags_occupancy
I1 I 0.10195(2) 0.13817(2) 0.67361(2) 0.02534(5) Uani 1 1 d . . .
O1 O 0.18057(8) 0.2500 0.8487(3) 0.0274(4) Uani 1 2 d S T P
P2 P 0.24826(3) 0.2500 0.88165(10) 0.01816(11) Uani 1 2 d S T P
F1 F -0.01971(5) 0.07223(6) 0.90251(19) 0.0354(2) Uani 1 1 d . . .
F2 F -0.09603(5) -0.03358(8) 0.7727(2) 0.0385(3) Uani 1 1 d . . .
N1 N -0.05281(14) 0.2500 0.7708(7) 0.0606(8) Uani 1 2 d S T P
C1 C 0.04062(7) 0.05663(8) 0.5682(3) 0.0225(3) Uani 1 1 d . . .
C2 C -0.00912(8) 0.03743(9) 0.7014(3) 0.0242(3) Uani 1 1 d . . .
C3 C -0.04855(7) -0.01820(10) 0.6346(3) 0.0248(3) Uani 1 1 d . . .
C4 C 0.27314(7) 0.17048(8) 1.0448(3) 0.0194(3) Uani 1 1 d . . .
C5 C 0.33471(8) 0.15300(10) 1.0660(3) 0.0290(4) Uani 1 1 d . . .
H5A H 0.3644 0.1806 0.9839 0.035 Uiso 1 1 calc R U .
C6 C 0.35240(9) 0.09469(12) 1.2083(3) 0.0363(4) Uani 1 1 d . . .
H6A H 0.3944 0.0834 1.2255 0.044 Uiso 1 1 calc R U .
C7 C 0.30968(10) 0.05344(11) 1.3238(3) 0.0355(4) Uani 1 1 d . . .
H7A H 0.3222 0.0137 1.4200 0.043 Uiso 1 1 calc R U .
C8 C 0.24828(10) 0.06963(10) 1.3002(3) 0.0326(4) Uani 1 1 d . . .
H8A H 0.2187 0.0406 1.3783 0.039 Uiso 1 1 calc R U .
C9 C 0.23008(9) 0.12841(9) 1.1622(3) 0.0250(3) Uani 1 1 d . . .
H9A H 0.1881 0.1399 1.1479 0.030 Uiso 1 1 calc R U .
C10 C 0.29058(14) 0.2500 0.6186(4) 0.0316(5) Uani 1 2 d S T P
H10A H 0.2799 0.2061 0.5281 0.047 Uiso 0.5 1 calc R U P
H10B H 0.3342 0.2492 0.6533 0.047 Uiso 1 2 calc R U P
H10C H 0.2808 0.2946 0.5303 0.047 Uiso 0.5 1 calc R U P
C11 C -0.02859(14) 0.2500 0.9427(6) 0.0449(7) Uani 1 2 d S T P
C12 C 0.0034(2) 0.2500 1.1598(7) 0.0734(13) Uani 1 2 d S T P
H12A H 0.0416 0.2225 1.1435 0.110 Uiso 0.5 1 calc R U P
H12B H -0.0219 0.2264 1.2777 0.110 Uiso 0.5 1 calc R U P
H12C H 0.0123 0.3011 1.2055 0.110 Uiso 0.5 1 calc R U P

loop_
_atom_site_aniso_label
_atom_site_aniso_U_11
_atom_site_aniso_U_22
_atom_site_aniso_U_33
_atom_site_aniso_U_23
_atom_site_aniso_U_13
_atom_site_aniso_U_12
I1 0.02329(7) 0.02138(7) 0.03135(8) -0.00170(4) -0.00276(4) -0.00400(3)
O1 0.0225(8) 0.0217(8) 0.0378(10) 0.000 -0.0120(7) 0.000
P2 0.0205(3) 0.0167(2) 0.0173(2) 0.000 -0.0055(2) 0.000
F1 0.0404(6) 0.0374(6) 0.0285(5) -0.0117(5) 0.0083(5) -0.0083(5)
F2 0.0336(6) 0.0479(7) 0.0341(6) -0.0070(6) 0.0143(5) -0.0168(5)
N1 0.0383(15) 0.072(2) 0.071(2) 0.000 -0.0155(16) 0.000
C1 0.0221(7) 0.0201(7) 0.0253(8) 0.0011(6) -0.0032(6) -0.0027(6)
C2 0.0261(8) 0.0242(7) 0.0222(7) -0.0029(6) 0.0003(6) -0.0013(6)
C3 0.0225(7) 0.0275(8) 0.0242(7) 0.0007(6) 0.0038(6) -0.0044(6)
C4 0.0247(7) 0.0157(6) 0.0177(7) -0.0009(5) -0.0028(6) 0.0012(5)
C5 0.0271(8) 0.0268(7) 0.0332(9) 0.0055(7) 0.0010(7) 0.0054(7)
C6 0.0337(10) 0.0355(10) 0.0397(10) 0.0068(8) -0.0025(8) 0.0155(8)
C7 0.0492(12) 0.0240(8) 0.0333(10) 0.0059(7) -0.0047(8) 0.0102(8)
C8 0.0430(11) 0.0253(8) 0.0295(9) 0.0070(7) -0.0011(8) -0.0043(7)
C9 0.0260(8) 0.0231(7) 0.0260(8) 0.0017(6) -0.0019(6) -0.0016(6)
C10 0.0452(15) 0.0333(12) 0.0163(10) 0.000 -0.0009(10) 0.000
C11 0.0311(14) 0.0477(17) 0.056(2) 0.000 -0.0002(14) 0.000
C12 0.083(3) 0.094(4) 0.043(2) 0.000 -0.011(2) 0.000

loop_
_atom_type_symbol
_atom_type_description
_atom_type_scat_dispersion_real
_atom_type_scat_dispersion_imag
_atom_type_scat_source
C C 0.0033 0.0016 'International Tables Vol C Tables 4.2.6.8 and 6.1.1.4'
H H 0.0000 0.0000 'International Tables Vol C Tables 4.2.6.8 and 6.1.1.4'
N N 0.0061 0.0033 'International Tables Vol C Tables 4.2.6.8 and 6.1.1.4'
O O 0.0106 0.0060 'International Tables Vol C Tables 4.2.6.8 and 6.1.1.4'
F F 0.0171 0.0103 'International Tables Vol C Tables 4.2.6.8 and 6.1.1.4'
P P 0.1023 0.0942 'International Tables Vol C Tables 4.2.6.8 and 6.1.1.4'
I I -0.4742 1.8119 'International Tables Vol C Tables 4.2.6.8 and 6.1.1.4'

loop_
_geom_angle_atom_site_label_1
_geom_angle_atom_site_label_2
_geom_angle_atom_site_label_3
_geom_angle
_geom_angle_site_symmetry_1
_geom_angle_site_symmetry_3
O1 P2 C10 114.02(12) . .
O1 P2 C4 111.54(7) . .
C10 P2 C4 106.89(7) . .
O1 P2 C4 111.54(7) . 7_565
C10 P2 C4 106.89(7) . 7_565
C4 P2 C4 105.44(10) . 7_565
C3 C1 C2 116.83(14) 5_556 .
C3 C1 I1 121.62(12) 5_556 .
C2 C1 I1 121.53(12) . .
F1 C2 C3 118.34(15) . .
F1 C2 C1 120.29(15) . .
C3 C2 C1 121.36(15) . .
F2 C3 C1 120.22(15) . 5_556
F2 C3 C2 117.97(15) . .
C1 C3 C2 121.80(15) 5_556 .
C9 C4 C5 119.51(15) . .
C9 C4 P2 119.04(12) . .
C5 C4 P2 121.34(12) . .
C6 C5 C4 119.59(17) . .
C7 C6 C5 120.59(18) . .
C6 C7 C8 120.14(17) . .
C7 C8 C9 119.87(18) . .
C8 C9 C4 120.28(17) . .
N1 C11 C12 178.9(4) . .

loop_
_geom_bond_atom_site_label_1
_geom_bond_atom_site_label_2
_geom_bond_distance
_geom_bond_site_symmetry_2
I1 C1 2.0891(15) .
O1 P2 1.5002(18) .
P2 C10 1.789(3) .
P2 C4 1.8064(15) .
P2 C4 1.8064(15) 7_565
F1 C2 1.3467(19) .
F2 C3 1.3453(19) .
N1 C11 1.131(5) .
C1 C3 1.378(2) 5_556
C1 C2 1.384(2) .
C2 C3 1.383(2) .
C3 C1 1.378(2) 5_556
C4 C9 1.392(2) .
C4 C5 1.395(2) .
C5 C6 1.395(2) .
C6 C7 1.374(3) .
C7 C8 1.388(3) .
C8 C9 1.390(2) .
C11 C12 1.444(5) .

loop_
_geom_torsion_atom_site_label_1
_geom_torsion_atom_site_label_2
_geom_torsion_atom_site_label_3
_geom_torsion_atom_site_label_4
_geom_torsion
_geom_torsion_site_symmetry_1
_geom_torsion_site_symmetry_4
C3 C1 C2 F1 179.65(15) 5_556 .
I1 C1 C2 F1 1.1(2) . .
C3 C1 C2 C3 0.6(3) 5_556 .
I1 C1 C2 C3 -177.93(13) . .
F1 C2 C3 F2 1.1(2) . .
C1 C2 C3 F2 -179.77(16) . .
F1 C2 C3 C1 -179.70(15) . 5_556
C1 C2 C3 C1 -0.6(3) . 5_556
O1 P2 C4 C9 -13.68(15) . .
C10 P2 C4 C9 -138.94(14) . .
C4 P2 C4 C9 107.55(13) 7_565 .
O1 P2 C4 C5 170.00(14) . .
C10 P2 C4 C5 44.75(16) . .
C4 P2 C4 C5 -68.76(17) 7_565 .
C9 C4 C5 C6 -1.4(3) . .
P2 C4 C5 C6 174.90(15) . .
C4 C5 C6 C7 1.4(3) . .
C5 C6 C7 C8 -0.2(3) . .
C6 C7 C8 C9 -1.0(3) . .
C7 C8 C9 C4 0.9(3) . .
C5 C4 C9 C8 0.3(2) . .
P2 C4 C9 C8 -176.12(13) . .
